data_7054000
loop_
_publ_author_name
'Benkhellat, Zakia'
'Allali, Mustapha'
'Beley, Marc'
'Wenger, Emmanuel'
'Bernard, Maxime'
'Parizel, Nathalie'
'Selmeczi, Katalin'
'Joly, Jean-Pierre'

_publ_section_title
;
 Click synthesis of symmetric bis-triazol ligands and full
 characterisation of their copper(ii)-complexes
;
_journal_issue 1
_journal_name_full 'New Journal of Chemistry'
_journal_page_first 419
_journal_paper_doi 10.1039/c3nj00570d
_journal_volume 38
_journal_year 2014
_chemical_formula_moiety 'C32 H44 Cu N8 O4, 2(Cl O4)'
_chemical_formula_sum 'C32 H44 Cl2 Cu N8 O12'
_chemical_formula_weight 867.19
_chemical_name_common '[CuL1](ClO4)2'
_space_group_IT_number 2
_symmetry_cell_setting triclinic
_symmetry_space_group_name_Hall '-P 1'
_symmetry_space_group_name_H-M 'P -1'
_atom_sites_solution_hydrogens geom
_atom_sites_solution_primary direct
_atom_sites_solution_secondary difmap
_audit_creation_method SHELXL-97
_audit_update_record
;
2013-09-02 # Formatted by publCIF

;
_cell_angle_alpha 98.876(4)
_cell_angle_beta 108.784(5)
_cell_angle_gamma 105.480(6)
_cell_formula_units_Z 1
_cell_length_a 9.1849(15)
_cell_length_b 9.2931(8)
_cell_length_c 11.8913(12)
_cell_measurement_reflns_used 8835
_cell_measurement_temperature 110(2)
_cell_measurement_theta_max 28.27
_cell_measurement_theta_min 2.49
_cell_volume 893.4(2)
_computing_cell_refinement HKL2000
_computing_data_collection 'Collect Bruker-Nonius'
_computing_data_reduction HKL2000
_computing_publication_material 'WinGX publication routines (Farrugia, 1999)'
_computing_structure_refinement 'SHELXL-97 (Sheldrick, 1997)'
_computing_structure_solution SIR92
_diffrn_ambient_temperature 110(2)
_diffrn_detector_area_resol_mean 10.4508
_diffrn_measured_fraction_theta_full 0.998
_diffrn_measured_fraction_theta_max 0.998
_diffrn_measurement_device_type 'Bruker-Nonius KappaApex'
_diffrn_measurement_method '\w scans'
_diffrn_radiation_monochromator graphite
_diffrn_radiation_source 'fine-focus sealed tube'
_diffrn_radiation_type MoK\a
_diffrn_radiation_wavelength 0.71073
_diffrn_reflns_av_R_equivalents 0.0145
_diffrn_reflns_av_sigmaI/netI 0.0176
_diffrn_reflns_limit_h_max 12
_diffrn_reflns_limit_h_min -12
_diffrn_reflns_limit_k_max 12
_diffrn_reflns_limit_k_min -12
_diffrn_reflns_limit_l_max 15
_diffrn_reflns_limit_l_min -15
_diffrn_reflns_number 8835
_diffrn_reflns_theta_full 28.27
_diffrn_reflns_theta_max 28.27
_diffrn_reflns_theta_min 2.49
_exptl_absorpt_coefficient_mu 0.837
_exptl_absorpt_correction_T_max 0.920
_exptl_absorpt_correction_T_min 0.778
_exptl_absorpt_correction_type multi-scan
_exptl_absorpt_process_details
;
(see. N.W. Alcock (1970). Cryst. Computing, p271)
;
_exptl_crystal_colour blue
_exptl_crystal_density_diffrn 1.612
_exptl_crystal_density_method 'not measured'
_exptl_crystal_description prismatic
_exptl_crystal_F_000 451
_exptl_crystal_size_max 0.32
_exptl_crystal_size_mid 0.18
_exptl_crystal_size_min 0.14
_refine_diff_density_max 0.359
_refine_diff_density_min -0.450
_refine_diff_density_rms 0.054
_refine_ls_extinction_method none
_refine_ls_goodness_of_fit_ref 1.041
_refine_ls_hydrogen_treatment constr
_refine_ls_matrix_type full
_refine_ls_number_parameters 250
_refine_ls_number_reflns 4418
_refine_ls_number_restraints 0
_refine_ls_restrained_S_all 1.041
_refine_ls_R_factor_all 0.0286
_refine_ls_R_factor_gt 0.0265
_refine_ls_shift/su_max 0.000
_refine_ls_shift/su_mean 0.000
_refine_ls_structure_factor_coef Fsqd
_refine_ls_weighting_details 'calc w=1/[\s^2^(Fo^2^)+(0.0322P)^2^+0.6072P] where P=(Fo^2^+2Fc^2^)/3'
_refine_ls_weighting_scheme calc
_refine_ls_wR_factor_gt 0.0684
_refine_ls_wR_factor_ref 0.0696
_reflns_number_gt 4153
_reflns_number_total 4418
_reflns_threshold_expression >2sigma(I)
_cod_data_source_file c3nj00570d.txt
_cod_data_source_block shelxl
_cod_original_cell_volume 893.40(19)
_cod_original_sg_symbol_Hall -P1
_cod_original_sg_symbol_H-M P-1
_cod_database_code 7054000

loop_
_symmetry_equiv_pos_as_xyz
'x, y, z'
'-x, -y, -z'

loop_
_atom_site_label
_atom_site_type_symbol
_atom_site_fract_x
_atom_site_fract_y
_atom_site_fract_z
_atom_site_U_iso_or_equiv
_atom_site_adp_type
_atom_site_occupancy
_atom_site_symmetry_multiplicity
_atom_site_calc_flag
_atom_site_refinement_flags
Cu1 Cu 0.5000 0.5000 0.5000 0.01153(6) Uani 1 2 d S
O3 O 0.73134(12) 0.28922(12) 0.34770(10) 0.0190(2) Uani 1 1 d .
O1 O 0.43089(12) 0.74096(11) 0.47239(9) 0.01679(19) Uani 1 1 d .
N1 N 0.70919(13) 0.60968(13) 0.64366(10) 0.0134(2) Uani 1 1 d .
N2 N 0.65100(13) 0.58497(13) 0.40634(10) 0.0126(2) Uani 1 1 d .
N3 N 0.75044(13) 0.64538(13) 0.76477(10) 0.0142(2) Uani 1 1 d .
N4 N 0.91240(13) 0.70847(13) 0.81270(10) 0.0130(2) Uani 1 1 d .
C1 C 0.61446(16) 0.48356(15) 0.28263(12) 0.0148(2) Uani 1 1 d .
H1A H 0.7072 0.5223 0.2574 0.018 Uiso 1 1 calc R
H1B H 0.5167 0.4931 0.2220 0.018 Uiso 1 1 calc R
C2 C 0.58462(17) 0.31384(16) 0.27749(12) 0.0165(3) Uani 1 1 d .
H2A H 0.4994 0.2763 0.3103 0.020 Uiso 1 1 calc R
H2B H 0.5442 0.2535 0.1907 0.020 Uiso 1 1 calc R
C3 C 0.70526(18) 0.16554(17) 0.40460(14) 0.0199(3) Uani 1 1 d .
H3A H 0.7900 0.1172 0.4082 0.024 Uiso 1 1 calc R
H3B H 0.5976 0.0859 0.3529 0.024 Uiso 1 1 calc R
C4 C 0.28982(18) 0.78375(18) 0.46685(14) 0.0203(3) Uani 1 1 d .
H4A H 0.1891 0.6944 0.4173 0.024 Uiso 1 1 calc R
H4B H 0.2882 0.8692 0.4266 0.024 Uiso 1 1 calc R
C5 C 0.46432(17) 0.74368(16) 0.36287(12) 0.0166(3) Uani 1 1 d .
H5A H 0.4564 0.8390 0.3379 0.020 Uiso 1 1 calc R
H5B H 0.3849 0.6530 0.2946 0.020 Uiso 1 1 calc R
C6 C 0.63536(16) 0.73928(15) 0.39259(12) 0.0160(2) Uani 1 1 d .
H6A H 0.6719 0.7660 0.3264 0.019 Uiso 1 1 calc R
H6B H 0.7093 0.8193 0.4701 0.019 Uiso 1 1 calc R
C7 C 0.82617(15) 0.61662(16) 0.48553(12) 0.0154(2) Uani 1 1 d .
H7A H 0.8582 0.5253 0.4652 0.018 Uiso 1 1 calc R
H7B H 0.8977 0.7059 0.4707 0.018 Uiso 1 1 calc R
C8 C 0.84471(15) 0.65093(15) 0.61660(12) 0.0132(2) Uani 1 1 d .
C9 C 0.97685(16) 0.71478(15) 0.72562(12) 0.0142(2) Uani 1 1 d .
H9 H 1.0888 0.7546 0.7374 0.017 Uiso 1 1 calc R
C10 C 0.99903(16) 0.77312(16) 0.94702(12) 0.0154(2) Uani 1 1 d .
H10A H 0.9332 0.7199 0.9896 0.018 Uiso 1 1 calc R
H10B H 1.0130 0.8845 0.9690 0.018 Uiso 1 1 calc R
C11 C 1.16421(16) 0.75318(15) 0.98904(11) 0.0138(2) Uani 1 1 d .
C12 C 1.17698(17) 0.60609(16) 0.96791(12) 0.0171(3) Uani 1 1 d .
H12 H 1.0810 0.5176 0.9274 0.021 Uiso 1 1 calc R
C13 C 1.32955(18) 0.58834(17) 1.00592(13) 0.0189(3) Uani 1 1 d .
H13 H 1.3377 0.4878 0.9923 0.023 Uiso 1 1 calc R
C14 C 1.47021(17) 0.71786(17) 1.06396(12) 0.0183(3) Uani 1 1 d .
H14 H 1.5746 0.7060 1.0892 0.022 Uiso 1 1 calc R
C15 C 1.45801(17) 0.86461(17) 1.08493(12) 0.0181(3) Uani 1 1 d .
H15 H 1.5541 0.9530 1.1249 0.022 Uiso 1 1 calc R
C16 C 1.30543(16) 0.88250(16) 1.04749(12) 0.0164(2) Uani 1 1 d .
H16 H 1.2976 0.9831 1.0618 0.020 Uiso 1 1 calc R
Cl1 Cl 0.01921(4) 0.09988(4) 0.75179(3) 0.01646(8) Uani 1 1 d .
O32 O 0.05806(16) 0.26561(13) 0.78098(11) 0.0318(3) Uani 1 1 d .
O31 O 0.14905(14) 0.06346(14) 0.83508(12) 0.0336(3) Uani 1 1 d .
O33 O -0.13104(14) 0.02694(14) 0.76534(11) 0.0271(2) Uani 1 1 d .
O34 O 0.00221(15) 0.04457(14) 0.62685(10) 0.0300(3) Uani 1 1 d .

loop_
_atom_site_aniso_label
_atom_site_aniso_U_11
_atom_site_aniso_U_22
_atom_site_aniso_U_33
_atom_site_aniso_U_23
_atom_site_aniso_U_13
_atom_site_aniso_U_12
Cu1 0.00911(11) 0.01432(11) 0.00930(10) 0.00333(8) 0.00295(8) 0.00165(8)
O3 0.0165(5) 0.0216(5) 0.0245(5) 0.0100(4) 0.0108(4) 0.0091(4)
O1 0.0180(5) 0.0207(5) 0.0170(5) 0.0084(4) 0.0091(4) 0.0098(4)
N1 0.0115(5) 0.0157(5) 0.0113(5) 0.0035(4) 0.0040(4) 0.0025(4)
N2 0.0111(5) 0.0150(5) 0.0110(5) 0.0035(4) 0.0040(4) 0.0033(4)
N3 0.0114(5) 0.0174(5) 0.0115(5) 0.0033(4) 0.0028(4) 0.0034(4)
N4 0.0107(5) 0.0141(5) 0.0122(5) 0.0023(4) 0.0029(4) 0.0037(4)
C1 0.0152(6) 0.0180(6) 0.0111(6) 0.0039(5) 0.0059(5) 0.0045(5)
C2 0.0166(6) 0.0181(6) 0.0146(6) 0.0032(5) 0.0060(5) 0.0059(5)
C3 0.0222(7) 0.0191(6) 0.0242(7) 0.0081(5) 0.0123(6) 0.0105(5)
C4 0.0183(7) 0.0258(7) 0.0223(7) 0.0101(6) 0.0090(5) 0.0122(6)
C5 0.0198(6) 0.0171(6) 0.0157(6) 0.0075(5) 0.0081(5) 0.0071(5)
C6 0.0172(6) 0.0144(6) 0.0170(6) 0.0063(5) 0.0077(5) 0.0037(5)
C7 0.0101(6) 0.0209(6) 0.0135(6) 0.0033(5) 0.0041(5) 0.0037(5)
C8 0.0111(6) 0.0147(6) 0.0132(6) 0.0036(5) 0.0046(5) 0.0035(4)
C9 0.0116(6) 0.0163(6) 0.0142(6) 0.0030(5) 0.0052(5) 0.0041(5)
C10 0.0142(6) 0.0183(6) 0.0110(6) 0.0002(5) 0.0030(5) 0.0057(5)
C11 0.0142(6) 0.0168(6) 0.0098(5) 0.0031(4) 0.0037(5) 0.0054(5)
C12 0.0172(6) 0.0160(6) 0.0165(6) 0.0031(5) 0.0060(5) 0.0043(5)
C13 0.0227(7) 0.0204(6) 0.0165(6) 0.0057(5) 0.0075(5) 0.0111(5)
C14 0.0161(6) 0.0269(7) 0.0139(6) 0.0066(5) 0.0051(5) 0.0104(5)
C15 0.0149(6) 0.0221(7) 0.0138(6) 0.0034(5) 0.0034(5) 0.0039(5)
C16 0.0163(6) 0.0162(6) 0.0149(6) 0.0030(5) 0.0047(5) 0.0048(5)
Cl1 0.01673(15) 0.01565(15) 0.01526(15) 0.00339(11) 0.00550(12) 0.00389(12)
O32 0.0436(7) 0.0143(5) 0.0312(6) 0.0031(4) 0.0102(5) 0.0064(5)
O31 0.0207(6) 0.0296(6) 0.0386(7) 0.0106(5) -0.0030(5) 0.0069(5)
O33 0.0223(5) 0.0329(6) 0.0323(6) 0.0118(5) 0.0171(5) 0.0089(5)
O34 0.0369(7) 0.0313(6) 0.0196(5) 0.0010(5) 0.0162(5) 0.0049(5)

loop_
_atom_type_symbol
_atom_type_description
_atom_type_scat_dispersion_real
_atom_type_scat_dispersion_imag
_atom_type_scat_source
C C 0.0033 0.0016 'International Tables Vol C Tables 4.2.6.8 and 6.1.1.4'
H H 0.0000 0.0000 'International Tables Vol C Tables 4.2.6.8 and 6.1.1.4'
N N 0.0061 0.0033 'International Tables Vol C Tables 4.2.6.8 and 6.1.1.4'
O O 0.0106 0.0060 'International Tables Vol C Tables 4.2.6.8 and 6.1.1.4'
Cl Cl 0.1484 0.1585 'International Tables Vol C Tables 4.2.6.8 and 6.1.1.4'
Cu Cu 0.3201 1.2651 'International Tables Vol C Tables 4.2.6.8 and 6.1.1.4'

loop_
_geom_angle_atom_site_label_1
_geom_angle_atom_site_label_2
_geom_angle_atom_site_label_3
_geom_angle
_geom_angle_site_symmetry_1
_geom_angle_site_symmetry_3
N1 Cu1 N1 180.0 2_666 .
N1 Cu1 N2 99.28(4) 2_666 .
N1 Cu1 N2 80.72(4) . .
N1 Cu1 N2 80.72(4) 2_666 2_666
N1 Cu1 N2 99.28(4) . 2_666
N2 Cu1 N2 180.0 . 2_666
C3 O3 C2 114.41(11) . .
C5 O1 C4 112.30(10) . .
N3 N1 C8 110.15(10) . .
N3 N1 Cu1 134.21(9) . .
C8 N1 Cu1 115.50(9) . .
C7 N2 C1 108.24(10) . .
C7 N2 C6 106.47(10) . .
C1 N2 C6 109.49(10) . .
C7 N2 Cu1 109.52(8) . .
C1 N2 Cu1 116.24(8) . .
C6 N2 Cu1 106.46(8) . .
N1 N3 N4 105.42(10) . .
N3 N4 C9 112.45(11) . .
N3 N4 C10 119.81(11) . .
C9 N4 C10 127.54(11) . .
N2 C1 C2 114.84(10) . .
N2 C1 H1A 108.6 . .
C2 C1 H1A 108.6 . .
N2 C1 H1B 108.6 . .
C2 C1 H1B 108.6 . .
H1A C1 H1B 107.5 . .
O3 C2 C1 111.35(11) . .
O3 C2 H2A 109.4 . .
C1 C2 H2A 109.4 . .
O3 C2 H2B 109.4 . .
C1 C2 H2B 109.4 . .
H2A C2 H2B 108.0 . .
O3 C3 C4 113.40(12) . 2_666
O3 C3 H3A 108.9 . .
C4 C3 H3A 108.9 2_666 .
O3 C3 H3B 108.9 . .
C4 C3 H3B 108.9 2_666 .
H3A C3 H3B 107.7 . .
O1 C4 C3 109.80(11) . 2_666
O1 C4 H4A 109.7 . .
C3 C4 H4A 109.7 2_666 .
O1 C4 H4B 109.7 . .
C3 C4 H4B 109.7 2_666 .
H4A C4 H4B 108.2 . .
O1 C5 C6 106.89(11) . .
O1 C5 H5A 110.3 . .
C6 C5 H5A 110.3 . .
O1 C5 H5B 110.3 . .
C6 C5 H5B 110.3 . .
H5A C5 H5B 108.6 . .
N2 C6 C5 114.01(11) . .
N2 C6 H6A 108.7 . .
C5 C6 H6A 108.7 . .
N2 C6 H6B 108.7 . .
C5 C6 H6B 108.7 . .
H6A C6 H6B 107.6 . .
C8 C7 N2 108.56(10) . .
C8 C7 H7A 110.0 . .
N2 C7 H7A 110.0 . .
C8 C7 H7B 110.0 . .
N2 C7 H7B 110.0 . .
H7A C7 H7B 108.4 . .
N1 C8 C9 107.51(11) . .
N1 C8 C7 118.90(11) . .
C9 C8 C7 133.54(12) . .
N4 C9 C8 104.47(11) . .
N4 C9 H9 127.8 . .
C8 C9 H9 127.8 . .
N4 C10 C11 110.55(10) . .
N4 C10 H10A 109.5 . .
C11 C10 H10A 109.5 . .
N4 C10 H10B 109.5 . .
C11 C10 H10B 109.5 . .
H10A C10 H10B 108.1 . .
C16 C11 C12 119.56(12) . .
C16 C11 C10 119.95(12) . .
C12 C11 C10 120.48(12) . .
C13 C12 C11 120.29(13) . .
C13 C12 H12 119.9 . .
C11 C12 H12 119.9 . .
C14 C13 C12 119.93(13) . .
C14 C13 H13 120.0 . .
C12 C13 H13 120.0 . .
C15 C14 C13 119.95(13) . .
C15 C14 H14 120.0 . .
C13 C14 H14 120.0 . .
C14 C15 C16 120.19(13) . .
C14 C15 H15 119.9 . .
C16 C15 H15 119.9 . .
C15 C16 C11 120.08(13) . .
C15 C16 H16 120.0 . .
C11 C16 H16 120.0 . .
O33 Cl1 O34 109.43(7) . .
O33 Cl1 O31 109.03(8) . .
O34 Cl1 O31 110.13(8) . .
O33 Cl1 O32 110.15(8) . .
O34 Cl1 O32 109.17(7) . .
O31 Cl1 O32 108.93(7) . .

loop_
_geom_bond_atom_site_label_1
_geom_bond_atom_site_label_2
_geom_bond_distance
_geom_bond_site_symmetry_2
Cu1 N1 1.9881(11) 2_666
Cu1 N1 1.9881(11) .
Cu1 N2 2.1140(11) .
Cu1 N2 2.1140(11) 2_666
O3 C3 1.4260(17) .
O3 C2 1.4369(16) .
O1 C5 1.4334(16) .
O1 C4 1.4386(16) .
N1 N3 1.3272(15) .
N1 C8 1.3570(16) .
N2 C7 1.4993(16) .
N2 C1 1.5001(16) .
N2 C6 1.5070(17) .
N3 N4 1.3292(15) .
N4 C9 1.3494(17) .
N4 C10 1.4750(16) .
C1 C2 1.5150(18) .
C1 H1A 0.9900 .
C1 H1B 0.9900 .
C2 H2A 0.9900 .
C2 H2B 0.9900 .
C3 C4 1.511(2) 2_666
C3 H3A 0.9900 .
C3 H3B 0.9900 .
C4 C3 1.511(2) 2_666
C4 H4A 0.9900 .
C4 H4B 0.9900 .
C5 C6 1.5085(19) .
C5 H5A 0.9900 .
C5 H5B 0.9900 .
C6 H6A 0.9900 .
C6 H6B 0.9900 .
C7 C8 1.4854(18) .
C7 H7A 0.9900 .
C7 H7B 0.9900 .
C8 C9 1.3678(18) .
C9 H9 0.9500 .
C10 C11 1.5087(18) .
C10 H10A 0.9900 .
C10 H10B 0.9900 .
C11 C16 1.3927(19) .
C11 C12 1.3942(18) .
C12 C13 1.391(2) .
C12 H12 0.9500 .
C13 C14 1.391(2) .
C13 H13 0.9500 .
C14 C15 1.389(2) .
C14 H14 0.9500 .
C15 C16 1.3911(19) .
C15 H15 0.9500 .
C16 H16 0.9500 .
Cl1 O33 1.4379(11) .
Cl1 O34 1.4380(11) .
Cl1 O31 1.4409(12) .
Cl1 O32 1.4428(11) .

loop_
_geom_torsion_atom_site_label_1
_geom_torsion_atom_site_label_2
_geom_torsion_atom_site_label_3
_geom_torsion_atom_site_label_4
_geom_torsion
_geom_torsion_site_symmetry_1
_geom_torsion_site_symmetry_4
N1 Cu1 N1 N3 17(100) 2_666 .
N2 Cu1 N1 N3 170.97(13) . .
N2 Cu1 N1 N3 -9.03(13) 2_666 .
N1 Cu1 N1 C8 -168(100) 2_666 .
N2 Cu1 N1 C8 -14.01(9) . .
N2 Cu1 N1 C8 165.99(9) 2_666 .
N1 Cu1 N2 C7 -157.27(8) 2_666 .
N1 Cu1 N2 C7 22.73(8) . .
N2 Cu1 N2 C7 77(100) 2_666 .
N1 Cu1 N2 C1 -34.25(9) 2_666 .
N1 Cu1 N2 C1 145.75(9) . .
N2 Cu1 N2 C1 -160(100) 2_666 .
N1 Cu1 N2 C6 88.00(8) 2_666 .
N1 Cu1 N2 C6 -92.00(8) . .
N2 Cu1 N2 C6 -38(100) 2_666 .
C8 N1 N3 N4 -0.24(14) . .
Cu1 N1 N3 N4 174.98(9) . .
N1 N3 N4 C9 0.15(14) . .
N1 N3 N4 C10 175.30(11) . .
C7 N2 C1 C2 78.76(13) . .
C6 N2 C1 C2 -165.57(11) . .
Cu1 N2 C1 C2 -44.93(13) . .
C3 O3 C2 C1 146.96(11) . .
N2 C1 C2 O3 -68.15(14) . .
C2 O3 C3 C4 -90.76(14) . 2_666
C5 O1 C4 C3 -159.78(11) . 2_666
C4 O1 C5 C6 165.26(11) . .
C7 N2 C6 C5 -156.14(11) . .
C1 N2 C6 C5 87.06(13) . .
Cu1 N2 C6 C5 -39.35(12) . .
O1 C5 C6 N2 71.83(14) . .
C1 N2 C7 C8 -154.38(10) . .
C6 N2 C7 C8 87.99(12) . .
Cu1 N2 C7 C8 -26.73(12) . .
N3 N1 C8 C9 0.25(15) . .
Cu1 N1 C8 C9 -175.96(9) . .
N3 N1 C8 C7 178.14(11) . .
Cu1 N1 C8 C7 1.94(15) . .
N2 C7 C8 N1 17.40(16) . .
N2 C7 C8 C9 -165.37(14) . .
N3 N4 C9 C8 0.00(15) . .
C10 N4 C9 C8 -174.70(12) . .
N1 C8 C9 N4 -0.14(14) . .
C7 C8 C9 N4 -177.60(14) . .
N3 N4 C10 C11 147.40(12) . .
C9 N4 C10 C11 -38.25(18) . .
N4 C10 C11 C16 120.08(13) . .
N4 C10 C11 C12 -58.79(16) . .
C16 C11 C12 C13 0.6(2) . .
C10 C11 C12 C13 179.49(12) . .
C11 C12 C13 C14 -0.8(2) . .
C12 C13 C14 C15 0.6(2) . .
C13 C14 C15 C16 -0.3(2) . .
C14 C15 C16 C11 0.1(2) . .
C12 C11 C16 C15 -0.3(2) . .
C10 C11 C16 C15 -179.18(12) . .
